data_9010125
loop_
_publ_author_name
'Ertl, A.'
'Hughes, J. M.'
'Prowatke, S.'
'Ludwig, T.'
'Prasad, P. S. R.'
'Brandstatter, F.'
'Korner, W.'
'Schuster, R.'
'Pertlik, F.'
'Marschall, H.'

_publ_section_title
;Tetrahedrally-coordinated boron in tourmalines from the liddicoatite-elbaite
 series from Madagascar: Structure, chemistry, and infrared spectroscopic
 studies Locality: Anjanabonoina, Madagascar Sample: LID3NEW
;
_journal_name_full 'American Mineralogist'
_journal_page_first 1847
_journal_page_last 1856
_journal_paper_doi 10.2138/am.2006.2245
_journal_volume 91
_journal_year 2006
_chemical_compound_source 'Anjanabonoina, Madagascar'
_chemical_formula_sum 'Al7.41 B3.12 Ca0.57 F0.76 H3.24 Li1.32 Mn0.06 Na0.29 O30.24 Si5.88'
_chemical_name_mineral Liddocoatite
_space_group_IT_number 160
_symmetry_space_group_name_Hall 'R 3 -2"'
_symmetry_space_group_name_H-M 'R 3 m :H'
_cell_angle_alpha 90
_cell_angle_beta 90
_cell_angle_gamma 120
_cell_formula_units_Z 3
_cell_length_a 15.8322
_cell_length_b 15.8322
_cell_length_c 7.1034
_cell_volume 1541.982
_database_code_amcsd 0004246
_exptl_crystal_density_diffrn 3.044
_cod_original_sg_symbol_H-M 'R 3 m'
_cod_original_formula_sum 'Ca.57 Na.29 Al7.41 Li1.32 Mn.06 Si5.88 B3.12 F.76 O30.24 H3.24'
_cod_database_code 9010125

loop_
_space_group_symop_operation_xyz
x,y,z
2/3+x,1/3+y,1/3+z
1/3+x,2/3+y,2/3+z
x,x-y,z
2/3+x,1/3+x-y,1/3+z
1/3+x,2/3+x-y,2/3+z
-y,-x,z
2/3-y,1/3-x,1/3+z
1/3-y,2/3-x,2/3+z
-x+y,y,z
2/3-x+y,1/3+y,1/3+z
1/3-x+y,2/3+y,2/3+z
-y,x-y,z
2/3-y,1/3+x-y,1/3+z
1/3-y,2/3+x-y,2/3+z
-x+y,-x,z
2/3-x+y,1/3-x,1/3+z
1/3-x+y,2/3-x,2/3+z

loop_
_atom_site_label
_atom_site_fract_x
_atom_site_fract_y
_atom_site_fract_z
_atom_site_occupancy
_atom_site_U_iso_or_equiv
_atom_site_type_symbol
_atom_site_attached_hydrogens
CaX 0.00000 0.00000 0.75000 0.57000 0.00690 Ca 0
NaX 0.00000 0.00000 0.75000 0.29000 0.00690 Na 0
AlY -0.12340 -0.06170 0.35180 0.47000 0.01040 Al 0
LiY -0.12340 -0.06170 0.35180 0.44000 0.01040 Li 0
Mn2+Y -0.12340 -0.06170 0.35180 0.02000 0.01040 Mn 0
AlZ -0.29675 -0.25965 0.37670 1.00000 0.00810 Al 0
SiT -0.19203 -0.19009 -0.01194 0.98000 0.00557 Si 0
BT -0.19203 -0.19009 -0.01194 0.02000 0.00557 B 0
B -0.10891 -0.21782 -0.46680 1.00000 0.00820 B 0
F1W 0.00000 0.00000 0.20260 0.76000 0.03650 F 0
O1W 0.00000 0.00000 0.20260 0.24000 0.03650 O 0
O2 -0.05989 -0.11978 -0.49380 1.00000 0.01910 O 0
O3V -0.26830 -0.13415 0.47830 1.00000 0.01290 O 0
O4 -0.09253 -0.18506 -0.08660 1.00000 0.01060 O 0
O5 -0.18439 -0.09215 -0.10810 1.00000 0.01090 O 0
O6 -0.19564 -0.18583 0.21230 1.00000 0.00970 O 0
O7 -0.28612 -0.28547 -0.09272 1.00000 0.00845 O 0
O8 -0.20964 -0.27022 -0.45300 1.00000 0.00980 O 0
H1W -0.05520 -0.02760 0.15100 0.08000 ? H 0
H3V -0.26700 -0.13350 -0.41900 1.00000 0.04100 H 0

loop_
_cod_changelog_entry_id
_cod_changelog_entry_author
_cod_changelog_entry_date
_cod_changelog_entry_text
1
;cod-tools version 3.8.0
Id: cif_guess_AMCSD_atom_types 9581 2023-05-17 12:35:41Z saulius
;
2023-05-23T09:21:12+03:00
;Derived atom types and hydrogen counts
from atom names that follow the AMCSD naming convention
(Wat == water, O-H == hydroxyl).
;

loop_
_cod_related_entry_id
_cod_related_entry_database
_cod_related_entry_code
1 AMCSD 0004246
